data_7710640
loop_
_publ_author_name
'Helmer, Joschua'
'Droste, J\"orn'
'Hansen, Michael Ryan'
'Hepp, Alexander'
'Lips, Felicitas'

_publ_section_title
;
 Unsaturated amido-substituted six-vertex mixed silicon germanium clusters
;
_journal_name_full 'Dalton Transactions'
_journal_paper_doi 10.1039/D2DT01746F
_journal_year 2022
_chemical_formula_sum 'C60 H104 Ge2.9 N4 Si7.1'
_chemical_formula_weight 1291.53
_space_group_crystal_system tetragonal
_space_group_IT_number 114
_space_group_name_Hall 'P -4 2n'
_space_group_name_H-M_alt 'P -4 21 c'
_atom_sites_solution_hydrogens geom
_audit_creation_method SHELXL-2014/7
_audit_update_record
;
2021-06-29 deposited with the CCDC.	2022-06-15 downloaded from the CCDC.
;
_cell_angle_alpha 90
_cell_angle_beta 90
_cell_angle_gamma 90
_cell_formula_units_Z 4
_cell_length_a 16.3758(5)
_cell_length_b 16.3758(5)
_cell_length_c 27.0498(9)
_cell_measurement_reflns_used 9288
_cell_measurement_temperature 100(2)
_cell_measurement_theta_max 27.14
_cell_measurement_theta_min 2.32
_cell_volume 7253.9(4)
_computing_cell_refinement 'Bruker SAINT'
_computing_data_collection 'Bruker APEX2'
_computing_data_reduction 'Bruker SAINT'
_computing_molecular_graphics 'Bruker SHELXTL'
_computing_publication_material 'Bruker SHELXTL'
_computing_structure_refinement 'SHELXL-2014/7 (Sheldrick, 2014)'
_computing_structure_solution 'SHELXS-97 (Sheldrick 2008)'
_diffrn_ambient_temperature 100(2)
_diffrn_measured_fraction_theta_full 0.999
_diffrn_measured_fraction_theta_max 0.998
_diffrn_measurement_device_type 'Bruker APEX-II CCD'
_diffrn_measurement_method '\f and \w scans'
_diffrn_radiation_type MoK\a
_diffrn_radiation_wavelength 0.71073
_diffrn_reflns_av_R_equivalents 0.0401
_diffrn_reflns_av_unetI/netI 0.0231
_diffrn_reflns_Laue_measured_fraction_full 0.999
_diffrn_reflns_Laue_measured_fraction_max 0.998
_diffrn_reflns_limit_h_max 21
_diffrn_reflns_limit_h_min -21
_diffrn_reflns_limit_k_max 21
_diffrn_reflns_limit_k_min -20
_diffrn_reflns_limit_l_max 34
_diffrn_reflns_limit_l_min -34
_diffrn_reflns_number 92304
_diffrn_reflns_point_group_measured_fraction_full 0.999
_diffrn_reflns_point_group_measured_fraction_max 0.998
_diffrn_reflns_theta_full 25.242
_diffrn_reflns_theta_max 27.193
_diffrn_reflns_theta_min 2.315
_exptl_absorpt_coefficient_mu 1.348
_exptl_absorpt_correction_T_max 0.7455
_exptl_absorpt_correction_T_min 0.5883
_exptl_absorpt_correction_type multi-scan
_exptl_absorpt_process_details SADABS
_exptl_crystal_colour yellow
_exptl_crystal_density_diffrn 1.183
_exptl_crystal_description rod
_exptl_crystal_F_000 2737
_exptl_crystal_size_max 0.566
_exptl_crystal_size_mid 0.194
_exptl_crystal_size_min 0.170
_refine_diff_density_max 0.199
_refine_diff_density_min -0.367
_refine_diff_density_rms 0.038
_refine_ls_abs_structure_details
;
 Refined as an inversion twin.
;
_refine_ls_abs_structure_Flack 0.017(6)
_refine_ls_extinction_method none
_refine_ls_goodness_of_fit_ref 1.030
_refine_ls_hydrogen_treatment constr
_refine_ls_matrix_type full
_refine_ls_number_parameters 339
_refine_ls_number_reflns 8055
_refine_ls_number_restraints 0
_refine_ls_restrained_S_all 1.030
_refine_ls_R_factor_all 0.0188
_refine_ls_R_factor_gt 0.0179
_refine_ls_shift/su_max 0.000
_refine_ls_shift/su_mean 0.000
_refine_ls_structure_factor_coef Fsqd
_refine_ls_weighting_details 'w=1/[\s^2^(Fo^2^)+(0.0263P)^2^+1.0777P] where P=(Fo^2^+2Fc^2^)/3'
_refine_ls_weighting_scheme calc
_refine_ls_wR_factor_gt 0.0476
_refine_ls_wR_factor_ref 0.0479
_reflns_Friedel_coverage 0.832
_reflns_Friedel_fraction_full 1.000
_reflns_Friedel_fraction_max 0.999
_reflns_number_gt 7822
_reflns_number_total 8055
_reflns_threshold_expression 'I > 2\s(I)'
_cod_data_source_file d2dt01746f2.cif
_cod_data_source_block fl180216sq
_cod_original_cell_volume 7253.9(5)
_cod_original_formula_sum 'C60 H104 Ge2.90 N4 Si7.10'
_cod_database_code 7710640
_shelx_shelxl_version_number 2014/7
_shelx_space_group_comment
;
The symmetry employed for this shelxl refinement is uniquely defined
by the following loop, which should always be used as a source of
symmetry information in preference to the above space-group names.
They are only intended as comments.
;

loop_
_space_group_symop_operation_xyz
'x, y, z'
'y, -x, -z'
'-y, x, -z'
'x+1/2, -y+1/2, -z+1/2'
'-x+1/2, y+1/2, -z+1/2'
'-x, -y, z'
'-y+1/2, -x+1/2, z+1/2'
'y+1/2, x+1/2, z+1/2'

loop_
_atom_site_label
_atom_site_type_symbol
_atom_site_fract_x
_atom_site_fract_y
_atom_site_fract_z
_atom_site_U_iso_or_equiv
_atom_site_adp_type
_atom_site_occupancy
_atom_site_site_symmetry_order
_atom_site_calc_flag
_atom_site_refinement_flags_posn
_atom_site_refinement_flags_adp
_atom_site_refinement_flags_occupancy
_atom_site_disorder_assembly
_atom_site_disorder_group
Ge1A Ge 0.5746(2) 0.9010(2) 1.35045(12) 0.0134(3) Uani 0.452(2) 1 d . . P A 1
Si1B Si 0.5716(5) 0.9083(5) 1.3465(3) 0.0134(3) Uani 0.548(2) 1 d . . P A 2
Ge2 Ge 0.55935(2) 1.06067(2) 1.31756(2) 0.01661(6) Uani 1 1 d . . . . .
Si3 Si 0.57149(3) 1.01539(3) 1.40487(2) 0.01252(10) Uani 1 1 d . . . . .
Si4 Si 0.73053(3) 0.79742(3) 1.32587(2) 0.02098(12) Uani 1 1 d . . . . .
Si5 Si 0.68818(3) 1.00339(3) 1.49562(2) 0.01734(11) Uani 1 1 d . . . . .
N1 N 0.63776(10) 0.84411(10) 1.30935(6) 0.0183(3) Uani 1 1 d . . . . .
N2 N 0.64325(9) 1.05579(9) 1.44549(5) 0.0153(3) Uani 1 1 d . . . . .
C1 C 0.59881(12) 0.82308(12) 1.26292(7) 0.0177(4) Uani 1 1 d . . . . .
C2 C 0.54702(12) 0.75436(12) 1.26053(7) 0.0213(4) Uani 1 1 d . . . . .
C3 C 0.50917(14) 0.73626(14) 1.21569(8) 0.0298(5) Uani 1 1 d . . . . .
H3 H 0.4742 0.6901 1.2136 0.036 Uiso 1 1 calc R U . . .
C4 C 0.52140(15) 0.78376(16) 1.17453(8) 0.0350(6) Uani 1 1 d . . . . .
H4 H 0.4947 0.7706 1.1444 0.042 Uiso 1 1 calc R U . . .
C5 C 0.57249(14) 0.85069(14) 1.17702(8) 0.0287(5) Uani 1 1 d . . . . .
H5 H 0.5813 0.8826 1.1482 0.034 Uiso 1 1 calc R U . . .
C6 C 0.61148(13) 0.87257(13) 1.22086(8) 0.0210(4) Uani 1 1 d . . . . .
C7 C 0.53070(13) 0.69898(13) 1.30455(8) 0.0280(5) Uani 1 1 d . . . . .
H7 H 0.5639 0.7197 1.3329 0.034 Uiso 1 1 calc R U . . .
C8 C 0.5569(2) 0.61124(15) 1.29447(12) 0.0526(8) Uani 1 1 d . . . . .
H8A H 0.5454 0.5775 1.3236 0.079 Uiso 1 1 calc R U . . .
H8B H 0.5265 0.5899 1.2660 0.079 Uiso 1 1 calc R U . . .
H8C H 0.6155 0.6098 1.2873 0.079 Uiso 1 1 calc R U . . .
C9 C 0.44083(15) 0.70137(16) 1.32002(10) 0.0411(6) Uani 1 1 d . . . . .
H9A H 0.4324 0.6651 1.3484 0.062 Uiso 1 1 calc R U . . .
H9B H 0.4259 0.7573 1.3292 0.062 Uiso 1 1 calc R U . . .
H9C H 0.4066 0.6832 1.2924 0.062 Uiso 1 1 calc R U . . .
C10 C 0.66650(14) 0.94692(13) 1.22093(8) 0.0259(4) Uani 1 1 d . . . . .
H10 H 0.6746 0.9639 1.2561 0.031 Uiso 1 1 calc R U . . .
C11 C 0.75038(16) 0.92782(17) 1.19930(11) 0.0420(6) Uani 1 1 d . . . . .
H11A H 0.7842 0.9772 1.1999 0.063 Uiso 1 1 calc R U . . .
H11B H 0.7766 0.8849 1.2190 0.063 Uiso 1 1 calc R U . . .
H11C H 0.7442 0.9091 1.1651 0.063 Uiso 1 1 calc R U . . .
C12 C 0.6291(2) 1.01927(15) 1.19326(9) 0.0419(6) Uani 1 1 d . . . . .
H12A H 0.6668 1.0657 1.1943 0.063 Uiso 1 1 calc R U . . .
H12B H 0.6191 1.0039 1.1588 0.063 Uiso 1 1 calc R U . . .
H12C H 0.5773 1.0346 1.2089 0.063 Uiso 1 1 calc R U . . .
C13 C 0.71789(16) 0.73369(15) 1.38250(9) 0.0343(5) Uani 1 1 d . . . . .
H13A H 0.7702 0.7083 1.3910 0.051 Uiso 1 1 calc R U . . .
H13B H 0.6996 0.7682 1.4099 0.051 Uiso 1 1 calc R U . . .
H13C H 0.6772 0.6911 1.3763 0.051 Uiso 1 1 calc R U . . .
C14 C 0.76516(14) 0.73035(15) 1.27430(10) 0.0326(5) Uani 1 1 d . . . . .
H14A H 0.8169 0.7042 1.2834 0.049 Uiso 1 1 calc R U . . .
H14B H 0.7238 0.6883 1.2680 0.049 Uiso 1 1 calc R U . . .
H14C H 0.7730 0.7633 1.2444 0.049 Uiso 1 1 calc R U . . .
C15 C 0.80923(13) 0.87680(14) 1.33816(9) 0.0291(5) Uani 1 1 d . . . . .
H15A H 0.8607 0.8504 1.3473 0.044 Uiso 1 1 calc R U . . .
H15B H 0.8175 0.9098 1.3083 0.044 Uiso 1 1 calc R U . . .
H15C H 0.7909 0.9120 1.3653 0.044 Uiso 1 1 calc R U . . .
C16 C 0.66864(12) 1.14009(11) 1.43757(7) 0.0167(4) Uani 1 1 d . . . . .
C17 C 0.62346(13) 1.20341(12) 1.45979(7) 0.0213(4) Uani 1 1 d . . . . .
C18 C 0.65251(15) 1.28319(13) 1.45529(9) 0.0293(5) Uani 1 1 d . . . . .
H18 H 0.6235 1.3263 1.4708 0.035 Uiso 1 1 calc R U . . .
C19 C 0.72207(15) 1.30106(13) 1.42893(9) 0.0315(5) Uani 1 1 d . . . . .
H19 H 0.7410 1.3558 1.4267 0.038 Uiso 1 1 calc R U . . .
C20 C 0.76417(14) 1.23878(14) 1.40573(9) 0.0268(5) Uani 1 1 d . . . . .
H20 H 0.8112 1.2515 1.3867 0.032 Uiso 1 1 calc R U . . .
C21 C 0.73906(12) 1.15764(12) 1.40973(7) 0.0206(4) Uani 1 1 d . . . . .
C22 C 0.54477(13) 1.18827(13) 1.48770(8) 0.0247(4) Uani 1 1 d . . . . .
H22 H 0.5322 1.1287 1.4848 0.030 Uiso 1 1 calc R U . . .
C23 C 0.47354(14) 1.23466(15) 1.46484(9) 0.0336(5) Uani 1 1 d . . . . .
H23A H 0.4237 1.2235 1.4837 0.050 Uiso 1 1 calc R U . . .
H23B H 0.4851 1.2934 1.4655 0.050 Uiso 1 1 calc R U . . .
H23C H 0.4660 1.2169 1.4305 0.050 Uiso 1 1 calc R U . . .
C24 C 0.55242(15) 1.20779(17) 1.54271(8) 0.0365(5) Uani 1 1 d . . . . .
H24A H 0.5002 1.1971 1.5592 0.055 Uiso 1 1 calc R U . . .
H24B H 0.5949 1.1734 1.5574 0.055 Uiso 1 1 calc R U . . .
H24C H 0.5670 1.2654 1.5469 0.055 Uiso 1 1 calc R U . . .
C25 C 0.78875(13) 1.09216(13) 1.38364(8) 0.0243(4) Uani 1 1 d . . . . .
H25 H 0.7607 1.0386 1.3889 0.029 Uiso 1 1 calc R U . . .
C26 C 0.87513(15) 1.08484(16) 1.40419(9) 0.0366(6) Uani 1 1 d . . . . .
H26A H 0.9046 1.0420 1.3863 0.055 Uiso 1 1 calc R U . . .
H26B H 0.9037 1.1370 1.4001 0.055 Uiso 1 1 calc R U . . .
H26C H 0.8726 1.0708 1.4394 0.055 Uiso 1 1 calc R U . . .
C27 C 0.79272(15) 1.10782(15) 1.32797(8) 0.0299(5) Uani 1 1 d . . . . .
H27A H 0.8250 1.0648 1.3121 0.045 Uiso 1 1 calc R U . . .
H27B H 0.7373 1.1077 1.3143 0.045 Uiso 1 1 calc R U . . .
H27C H 0.8183 1.1610 1.3219 0.045 Uiso 1 1 calc R U . . .
C28 C 0.75700(13) 1.07372(14) 1.53027(8) 0.0268(5) Uani 1 1 d . . . . .
H28A H 0.7818 1.0444 1.5581 0.040 Uiso 1 1 calc R U . . .
H28B H 0.8000 1.0936 1.5082 0.040 Uiso 1 1 calc R U . . .
H28C H 0.7254 1.1201 1.5428 0.040 Uiso 1 1 calc R U . . .
C29 C 0.74760(16) 0.91384(14) 1.47375(8) 0.0333(5) Uani 1 1 d . . . . .
H29A H 0.7719 0.8858 1.5022 0.050 Uiso 1 1 calc R U . . .
H29B H 0.7113 0.8762 1.4561 0.050 Uiso 1 1 calc R U . . .
H29C H 0.7910 0.9322 1.4514 0.050 Uiso 1 1 calc R U . . .
C30 C 0.60817(14) 0.96540(16) 1.53851(8) 0.0320(5) Uani 1 1 d . . . . .
H30A H 0.6340 0.9365 1.5661 0.048 Uiso 1 1 calc R U . . .
H30B H 0.5766 1.0117 1.5513 0.048 Uiso 1 1 calc R U . . .
H30C H 0.5717 0.9280 1.5208 0.048 Uiso 1 1 calc R U . . .

loop_
_atom_site_aniso_label
_atom_site_aniso_U_11
_atom_site_aniso_U_22
_atom_site_aniso_U_33
_atom_site_aniso_U_23
_atom_site_aniso_U_13
_atom_site_aniso_U_12
Ge1A 0.0125(3) 0.0170(6) 0.0106(6) -0.0022(4) -0.0024(3) 0.0038(3)
Si1B 0.0125(3) 0.0170(6) 0.0106(6) -0.0022(4) -0.0024(3) 0.0038(3)
Ge2 0.01428(9) 0.02253(10) 0.01301(9) 0.00484(8) 0.00265(7) 0.00403(8)
Si3 0.0150(2) 0.0128(2) 0.0097(2) -0.00027(17) -0.00105(18) 0.0001(2)
Si4 0.0179(3) 0.0213(3) 0.0237(3) -0.0029(2) -0.0053(2) 0.0034(2)
Si5 0.0212(3) 0.0184(2) 0.0125(2) 0.0009(2) -0.00312(19) -0.0019(2)
N1 0.0194(8) 0.0195(8) 0.0158(8) -0.0002(6) -0.0033(6) 0.0001(7)
N2 0.0186(7) 0.0146(7) 0.0126(7) -0.0001(6) -0.0022(6) -0.0018(6)
C1 0.0160(8) 0.0212(9) 0.0158(9) -0.0035(7) -0.0019(7) 0.0054(7)
C2 0.0161(9) 0.0235(10) 0.0244(10) -0.0055(8) -0.0012(8) 0.0030(8)
C3 0.0234(11) 0.0328(12) 0.0333(11) -0.0151(9) -0.0050(9) -0.0006(9)
C4 0.0361(13) 0.0472(14) 0.0217(10) -0.0162(10) -0.0090(9) 0.0090(11)
C5 0.0353(12) 0.0363(12) 0.0146(9) -0.0032(8) -0.0002(9) 0.0109(10)
C6 0.0226(10) 0.0227(10) 0.0176(10) -0.0032(8) 0.0012(8) 0.0077(8)
C7 0.0236(10) 0.0238(10) 0.0365(12) 0.0002(9) -0.0006(9) -0.0037(9)
C8 0.0582(18) 0.0262(12) 0.073(2) 0.0076(13) 0.0166(16) 0.0019(13)
C9 0.0294(12) 0.0389(13) 0.0548(16) 0.0034(12) 0.0093(12) -0.0068(11)
C10 0.0351(11) 0.0229(10) 0.0197(10) -0.0006(8) 0.0086(8) 0.0020(9)
C11 0.0398(14) 0.0367(13) 0.0495(15) -0.0075(12) 0.0225(12) -0.0046(12)
C12 0.0756(19) 0.0287(12) 0.0214(11) 0.0048(9) 0.0050(12) 0.0071(13)
C13 0.0347(13) 0.0305(12) 0.0377(13) 0.0085(10) -0.0145(11) 0.0019(10)
C14 0.0265(11) 0.0311(12) 0.0403(14) -0.0131(10) -0.0036(10) 0.0052(10)
C15 0.0206(10) 0.0316(12) 0.0351(12) -0.0100(9) -0.0025(9) 0.0005(9)
C16 0.0214(9) 0.0147(8) 0.0140(9) 0.0012(7) -0.0052(7) -0.0024(7)
C17 0.0249(10) 0.0190(9) 0.0199(10) -0.0034(8) -0.0046(8) -0.0011(8)
C18 0.0382(12) 0.0176(10) 0.0322(12) -0.0054(8) -0.0047(10) -0.0006(9)
C19 0.0415(13) 0.0186(10) 0.0343(12) 0.0020(9) -0.0069(10) -0.0111(10)
C20 0.0285(11) 0.0247(11) 0.0270(11) 0.0044(9) -0.0016(9) -0.0096(9)
C21 0.0237(10) 0.0202(9) 0.0179(9) 0.0016(8) -0.0028(8) -0.0034(8)
C22 0.0229(10) 0.0224(10) 0.0288(11) -0.0076(8) -0.0004(8) 0.0013(8)
C23 0.0302(12) 0.0382(13) 0.0325(12) -0.0077(10) -0.0035(9) 0.0080(10)
C24 0.0295(12) 0.0530(15) 0.0269(11) -0.0083(11) -0.0009(10) 0.0017(11)
C25 0.0255(10) 0.0231(10) 0.0244(10) 0.0042(8) 0.0069(8) -0.0024(9)
C26 0.0309(12) 0.0471(15) 0.0319(13) 0.0052(11) 0.0026(10) 0.0068(11)
C27 0.0319(12) 0.0344(12) 0.0234(11) 0.0015(9) 0.0076(9) -0.0063(10)
C28 0.0278(10) 0.0306(11) 0.0219(10) 0.0000(9) -0.0092(8) -0.0051(9)
C29 0.0476(14) 0.0283(12) 0.0240(11) 0.0016(9) -0.0076(10) 0.0117(10)
C30 0.0295(11) 0.0455(14) 0.0208(10) 0.0117(9) -0.0050(9) -0.0097(10)

loop_
_atom_type_symbol
_atom_type_description
_atom_type_scat_dispersion_real
_atom_type_scat_dispersion_imag
_atom_type_scat_source
C C 0.0033 0.0016 'International Tables Vol C Tables 4.2.6.8 and 6.1.1.4'
H H 0.0000 0.0000 'International Tables Vol C Tables 4.2.6.8 and 6.1.1.4'
N N 0.0061 0.0033 'International Tables Vol C Tables 4.2.6.8 and 6.1.1.4'
Si Si 0.0817 0.0704 'International Tables Vol C Tables 4.2.6.8 and 6.1.1.4'
Ge Ge 0.1547 1.8001 'International Tables Vol C Tables 4.2.6.8 and 6.1.1.4'

loop_
_geom_angle_atom_site_label_1
_geom_angle_atom_site_label_2
_geom_angle_atom_site_label_3
_geom_angle
_geom_angle_site_symmetry_1
_geom_angle_site_symmetry_3
_geom_angle_publ_flag
N1 Ge1A Si3 144.0(2) . . ?
N1 Ge1A Ge2 115.30(17) . 6_675 ?
Si3 Ge1A Ge2 90.21(11) . 6_675 ?
N1 Ge1A Ge2 110.19(16) . . ?
Si3 Ge1A Ge2 56.97(8) . . ?
Ge2 Ge1A Ge2 63.97(7) 6_675 . ?
N1 Si1B Ge2 119.3(4) . 6_675 ?
N1 Si1B Si3 143.3(4) . . ?
Ge2 Si1B Si3 93.5(3) 6_675 . ?
N1 Si1B Ge2 115.6(4) . . ?
Ge2 Si1B Ge2 67.90(19) 6_675 . ?
Si3 Si1B Ge2 59.51(19) . . ?
Si1B Ge2 Si3 79.7(2) 6_675 . ?
Ge1A Ge2 Si3 78.63(8) 6_675 . ?
Si1B Ge2 Si1B 100.2(3) 6_675 . ?
Si3 Ge2 Si1B 55.00(17) . . ?
Ge1A Ge2 Ge1A 101.88(12) 6_675 . ?
Si3 Ge2 Ge1A 53.57(7) . . ?
Si1B Ge2 Ge2 60.9(2) 6_675 6_675 ?
Ge1A Ge2 Ge2 63.70(9) 6_675 6_675 ?
Si3 Ge2 Ge2 80.937(13) . 6_675 ?
Si1B Ge2 Ge2 51.18(18) . 6_675 ?
Ge1A Ge2 Ge2 52.33(8) . 6_675 ?
N2 Si3 Si1B 134.8(2) . . ?
N2 Si3 Ge1A 132.43(10) . . ?
N2 Si3 Si3 137.77(5) . 6_675 ?
Si1B Si3 Si3 81.0(2) . 6_675 ?
Ge1A Si3 Si3 81.69(9) . 6_675 ?
N2 Si3 Ge2 122.77(6) . . ?
Si1B Si3 Ge2 65.50(18) . . ?
Ge1A Si3 Ge2 69.45(8) . . ?
Si3 Si3 Ge2 89.121(15) 6_675 . ?
N1 Si4 C15 109.88(9) . . ?
N1 Si4 C14 109.19(10) . . ?
C15 Si4 C14 109.55(11) . . ?
N1 Si4 C13 110.87(10) . . ?
C15 Si4 C13 108.73(11) . . ?
C14 Si4 C13 108.59(12) . . ?
N2 Si5 C29 110.96(9) . . ?
N2 Si5 C30 110.41(9) . . ?
C29 Si5 C30 107.71(12) . . ?
N2 Si5 C28 109.75(9) . . ?
C29 Si5 C28 109.34(11) . . ?
C30 Si5 C28 108.62(11) . . ?
C1 N1 Si4 119.79(13) . . ?
C1 N1 Ge1A 114.16(17) . . ?
Si4 N1 Ge1A 124.77(14) . . ?
C1 N1 Si1B 110.7(3) . . ?
Si4 N1 Si1B 128.9(3) . . ?
C16 N2 Si3 117.40(12) . . ?
C16 N2 Si5 117.02(12) . . ?
Si3 N2 Si5 125.58(9) . . ?
C2 C1 C6 120.61(18) . . ?
C2 C1 N1 119.58(17) . . ?
C6 C1 N1 119.80(17) . . ?
C3 C2 C1 118.5(2) . . ?
C3 C2 C7 118.45(19) . . ?
C1 C2 C7 123.07(18) . . ?
C4 C3 C2 121.4(2) . . ?
C4 C3 H3 119.3 . . ?
C2 C3 H3 119.3 . . ?
C3 C4 C5 119.9(2) . . ?
C3 C4 H4 120.0 . . ?
C5 C4 H4 120.0 . . ?
C4 C5 C6 121.5(2) . . ?
C4 C5 H5 119.2 . . ?
C6 C5 H5 119.2 . . ?
C5 C6 C1 118.09(19) . . ?
C5 C6 C10 118.70(19) . . ?
C1 C6 C10 123.21(18) . . ?
C2 C7 C8 111.9(2) . . ?
C2 C7 C9 111.58(19) . . ?
C8 C7 C9 110.1(2) . . ?
C2 C7 H7 107.7 . . ?
C8 C7 H7 107.7 . . ?
C9 C7 H7 107.7 . . ?
C7 C8 H8A 109.5 . . ?
C7 C8 H8B 109.5 . . ?
H8A C8 H8B 109.5 . . ?
C7 C8 H8C 109.5 . . ?
H8A C8 H8C 109.5 . . ?
H8B C8 H8C 109.5 . . ?
C7 C9 H9A 109.5 . . ?
C7 C9 H9B 109.5 . . ?
H9A C9 H9B 109.5 . . ?
C7 C9 H9C 109.5 . . ?
H9A C9 H9C 109.5 . . ?
H9B C9 H9C 109.5 . . ?
C6 C10 C11 111.74(19) . . ?
C6 C10 C12 112.6(2) . . ?
C11 C10 C12 109.4(2) . . ?
C6 C10 H10 107.6 . . ?
C11 C10 H10 107.6 . . ?
C12 C10 H10 107.6 . . ?
C10 C11 H11A 109.5 . . ?
C10 C11 H11B 109.5 . . ?
H11A C11 H11B 109.5 . . ?
C10 C11 H11C 109.5 . . ?
H11A C11 H11C 109.5 . . ?
H11B C11 H11C 109.5 . . ?
C10 C12 H12A 109.5 . . ?
C10 C12 H12B 109.5 . . ?
H12A C12 H12B 109.5 . . ?
C10 C12 H12C 109.5 . . ?
H12A C12 H12C 109.5 . . ?
H12B C12 H12C 109.5 . . ?
Si4 C13 H13A 109.5 . . ?
Si4 C13 H13B 109.5 . . ?
H13A C13 H13B 109.5 . . ?
Si4 C13 H13C 109.5 . . ?
H13A C13 H13C 109.5 . . ?
H13B C13 H13C 109.5 . . ?
Si4 C14 H14A 109.5 . . ?
Si4 C14 H14B 109.5 . . ?
H14A C14 H14B 109.5 . . ?
Si4 C14 H14C 109.5 . . ?
H14A C14 H14C 109.5 . . ?
H14B C14 H14C 109.5 . . ?
Si4 C15 H15A 109.5 . . ?
Si4 C15 H15B 109.5 . . ?
H15A C15 H15B 109.5 . . ?
Si4 C15 H15C 109.5 . . ?
H15A C15 H15C 109.5 . . ?
H15B C15 H15C 109.5 . . ?
C21 C16 C17 120.57(18) . . ?
C21 C16 N2 120.39(17) . . ?
C17 C16 N2 119.00(17) . . ?
C18 C17 C16 118.2(2) . . ?
C18 C17 C22 119.14(19) . . ?
C16 C17 C22 122.64(17) . . ?
C19 C18 C17 121.8(2) . . ?
C19 C18 H18 119.1 . . ?
C17 C18 H18 119.1 . . ?
C18 C19 C20 119.4(2) . . ?
C18 C19 H19 120.3 . . ?
C20 C19 H19 120.3 . . ?
C19 C20 C21 121.4(2) . . ?
C19 C20 H20 119.3 . . ?
C21 C20 H20 119.3 . . ?
C20 C21 C16 118.52(19) . . ?
C20 C21 C25 118.57(19) . . ?
C16 C21 C25 122.90(18) . . ?
C17 C22 C23 111.59(18) . . ?
C17 C22 C24 112.45(18) . . ?
C23 C22 C24 110.73(18) . . ?
C17 C22 H22 107.3 . . ?
C23 C22 H22 107.3 . . ?
C24 C22 H22 107.3 . . ?
C22 C23 H23A 109.5 . . ?
C22 C23 H23B 109.5 . . ?
H23A C23 H23B 109.5 . . ?
C22 C23 H23C 109.5 . . ?
H23A C23 H23C 109.5 . . ?
H23B C23 H23C 109.5 . . ?
C22 C24 H24A 109.5 . . ?
C22 C24 H24B 109.5 . . ?
H24A C24 H24B 109.5 . . ?
C22 C24 H24C 109.5 . . ?
H24A C24 H24C 109.5 . . ?
H24B C24 H24C 109.5 . . ?
C21 C25 C26 112.52(19) . . ?
C21 C25 C27 111.21(18) . . ?
C26 C25 C27 109.43(18) . . ?
C21 C25 H25 107.8 . . ?
C26 C25 H25 107.8 . . ?
C27 C25 H25 107.8 . . ?
C25 C26 H26A 109.5 . . ?
C25 C26 H26B 109.5 . . ?
H26A C26 H26B 109.5 . . ?
C25 C26 H26C 109.5 . . ?
H26A C26 H26C 109.5 . . ?
H26B C26 H26C 109.5 . . ?
C25 C27 H27A 109.5 . . ?
C25 C27 H27B 109.5 . . ?
H27A C27 H27B 109.5 . . ?
C25 C27 H27C 109.5 . . ?
H27A C27 H27C 109.5 . . ?
H27B C27 H27C 109.5 . . ?
Si5 C28 H28A 109.5 . . ?
Si5 C28 H28B 109.5 . . ?
H28A C28 H28B 109.5 . . ?
Si5 C28 H28C 109.5 . . ?
H28A C28 H28C 109.5 . . ?
H28B C28 H28C 109.5 . . ?
Si5 C29 H29A 109.5 . . ?
Si5 C29 H29B 109.5 . . ?
H29A C29 H29B 109.5 . . ?
Si5 C29 H29C 109.5 . . ?
H29A C29 H29C 109.5 . . ?
H29B C29 H29C 109.5 . . ?
Si5 C30 H30A 109.5 . . ?
Si5 C30 H30B 109.5 . . ?
H30A C30 H30B 109.5 . . ?
Si5 C30 H30C 109.5 . . ?
H30A C30 H30C 109.5 . . ?
H30B C30 H30C 109.5 . . ?

loop_
_geom_bond_atom_site_label_1
_geom_bond_atom_site_label_2
_geom_bond_distance
_geom_bond_site_symmetry_2
_geom_bond_publ_flag
Ge1A N1 1.781(4) . ?
Ge1A Si3 2.383(4) . ?
Ge1A Ge2 2.449(3) 6_675 ?
Ge1A Ge2 2.773(3) . ?
Si1B N1 1.813(8) . ?
Si1B Ge2 2.338(8) 6_675 ?
Si1B Si3 2.360(8) . ?
Si1B Ge2 2.622(8) . ?
Ge2 Si1B 2.338(8) 6_675 ?
Ge2 Ge1A 2.449(3) 6_675 ?
Ge2 Si3 2.4832(5) . ?
Ge2 Ge2 2.7798(4) 6_675 ?
Si3 N2 1.7396(16) . ?
Si3 Si3 2.3950(10) 6_675 ?
Si4 N1 1.7585(18) . ?
Si4 C15 1.860(2) . ?
Si4 C14 1.864(3) . ?
Si4 C13 1.865(2) . ?
Si5 N2 1.7653(16) . ?
Si5 C29 1.857(2) . ?
Si5 C30 1.858(2) . ?
Si5 C28 1.864(2) . ?
N1 C1 1.450(2) . ?
N2 C16 1.458(2) . ?
C1 C2 1.411(3) . ?
C1 C6 1.412(3) . ?
C2 C3 1.394(3) . ?
C2 C7 1.520(3) . ?
C3 C4 1.373(3) . ?
C3 H3 0.9500 . ?
C4 C5 1.381(4) . ?
C4 H4 0.9500 . ?
C5 C6 1.394(3) . ?
C5 H5 0.9500 . ?
C6 C10 1.515(3) . ?
C7 C8 1.524(3) . ?
C7 C9 1.531(3) . ?
C7 H7 1.0000 . ?
C8 H8A 0.9800 . ?
C8 H8B 0.9800 . ?
C8 H8C 0.9800 . ?
C9 H9A 0.9800 . ?
C9 H9B 0.9800 . ?
C9 H9C 0.9800 . ?
C10 C11 1.525(3) . ?
C10 C12 1.530(3) . ?
C10 H10 1.0000 . ?
C11 H11A 0.9800 . ?
C11 H11B 0.9800 . ?
C11 H11C 0.9800 . ?
C12 H12A 0.9800 . ?
C12 H12B 0.9800 . ?
C12 H12C 0.9800 . ?
C13 H13A 0.9800 . ?
C13 H13B 0.9800 . ?
C13 H13C 0.9800 . ?
C14 H14A 0.9800 . ?
C14 H14B 0.9800 . ?
C14 H14C 0.9800 . ?
C15 H15A 0.9800 . ?
C15 H15B 0.9800 . ?
C15 H15C 0.9800 . ?
C16 C21 1.407(3) . ?
C16 C17 1.408(3) . ?
C17 C18 1.396(3) . ?
C17 C22 1.514(3) . ?
C18 C19 1.375(3) . ?
C18 H18 0.9500 . ?
C19 C20 1.382(3) . ?
C19 H19 0.9500 . ?
C20 C21 1.395(3) . ?
C20 H20 0.9500 . ?
C21 C25 1.520(3) . ?
C22 C23 1.523(3) . ?
C22 C24 1.527(3) . ?
C22 H22 1.0000 . ?
C23 H23A 0.9800 . ?
C23 H23B 0.9800 . ?
C23 H23C 0.9800 . ?
C24 H24A 0.9800 . ?
C24 H24B 0.9800 . ?
C24 H24C 0.9800 . ?
C25 C26 1.525(3) . ?
C25 C27 1.529(3) . ?
C25 H25 1.0000 . ?
C26 H26A 0.9800 . ?
C26 H26B 0.9800 . ?
C26 H26C 0.9800 . ?
C27 H27A 0.9800 . ?
C27 H27B 0.9800 . ?
C27 H27C 0.9800 . ?
C28 H28A 0.9800 . ?
C28 H28B 0.9800 . ?
C28 H28C 0.9800 . ?
C29 H29A 0.9800 . ?
C29 H29B 0.9800 . ?
C29 H29C 0.9800 . ?
C30 H30A 0.9800 . ?
C30 H30B 0.9800 . ?
C30 H30C 0.9800 . ?

loop_
_geom_torsion_atom_site_label_1
_geom_torsion_atom_site_label_2
_geom_torsion_atom_site_label_3
_geom_torsion_atom_site_label_4
_geom_torsion
_geom_torsion_site_symmetry_1
_geom_torsion_site_symmetry_2
_geom_torsion_site_symmetry_3
_geom_torsion_site_symmetry_4
_geom_torsion_publ_flag
C15 Si4 N1 C1 124.00(15) . . . . ?
C14 Si4 N1 C1 3.83(18) . . . . ?
C13 Si4 N1 C1 -115.78(16) . . . . ?
C15 Si4 N1 Ge1A -69.7(2) . . . . ?
C14 Si4 N1 Ge1A 170.17(19) . . . . ?
C13 Si4 N1 Ge1A 50.6(2) . . . . ?
C15 Si4 N1 Si1B -65.5(4) . . . . ?
C14 Si4 N1 Si1B 174.3(4) . . . . ?
C13 Si4 N1 Si1B 54.7(4) . . . . ?
Si3 Ge1A N1 C1 -135.3(3) . . . . ?
Ge2 Ge1A N1 C1 -4.2(2) 6_675 . . . ?
Ge2 Ge1A N1 C1 -74.1(2) . . . . ?
Si3 Ge1A N1 Si4 57.7(3) . . . . ?
Ge2 Ge1A N1 Si4 -171.19(10) 6_675 . . . ?
Ge2 Ge1A N1 Si4 118.89(13) . . . . ?
Ge2 Si1B N1 C1 2.9(5) 6_675 . . . ?
Si3 Si1B N1 C1 -147.6(6) . . . . ?
Ge2 Si1B N1 C1 -75.0(4) . . . . ?
Ge2 Si1B N1 Si4 -168.23(19) 6_675 . . . ?
Si3 Si1B N1 Si4 41.2(8) . . . . ?
Ge2 Si1B N1 Si4 113.9(3) . . . . ?
Si1B Si3 N2 C16 116.5(3) . . . . ?
Ge1A Si3 N2 C16 120.97(17) . . . . ?
Si3 Si3 N2 C16 -103.33(14) 6_675 . . . ?
Ge2 Si3 N2 C16 29.67(16) . . . . ?
Si1B Si3 N2 Si5 -63.5(3) . . . . ?
Ge1A Si3 N2 Si5 -59.00(17) . . . . ?
Si3 Si3 N2 Si5 76.70(14) 6_675 . . . ?
Ge2 Si3 N2 Si5 -150.31(8) . . . . ?
C29 Si5 N2 C16 -117.90(15) . . . . ?
C30 Si5 N2 C16 122.76(15) . . . . ?
C28 Si5 N2 C16 3.06(16) . . . . ?
C29 Si5 N2 Si3 62.08(15) . . . . ?
C30 Si5 N2 Si3 -57.26(15) . . . . ?
C28 Si5 N2 Si3 -176.97(11) . . . . ?
Si4 N1 C1 C2 85.4(2) . . . . ?
Ge1A N1 C1 C2 -82.4(2) . . . . ?
Si1B N1 C1 C2 -86.7(3) . . . . ?
Si4 N1 C1 C6 -96.1(2) . . . . ?
Ge1A N1 C1 C6 96.1(2) . . . . ?
Si1B N1 C1 C6 91.8(3) . . . . ?
C6 C1 C2 C3 0.4(3) . . . . ?
N1 C1 C2 C3 178.88(18) . . . . ?
C6 C1 C2 C7 -179.75(19) . . . . ?
N1 C1 C2 C7 -1.3(3) . . . . ?
C1 C2 C3 C4 -0.1(3) . . . . ?
C7 C2 C3 C4 -179.9(2) . . . . ?
C2 C3 C4 C5 0.4(3) . . . . ?
C3 C4 C5 C6 -1.1(3) . . . . ?
C4 C5 C6 C1 1.4(3) . . . . ?
C4 C5 C6 C10 -179.8(2) . . . . ?
C2 C1 C6 C5 -1.0(3) . . . . ?
N1 C1 C6 C5 -179.52(18) . . . . ?
C2 C1 C6 C10 -179.76(19) . . . . ?
N1 C1 C6 C10 1.7(3) . . . . ?
C3 C2 C7 C8 59.9(3) . . . . ?
C1 C2 C7 C8 -119.9(2) . . . . ?
C3 C2 C7 C9 -63.9(3) . . . . ?
C1 C2 C7 C9 116.2(2) . . . . ?
C5 C6 C10 C11 -79.8(3) . . . . ?
C1 C6 C10 C11 98.9(2) . . . . ?
C5 C6 C10 C12 43.8(3) . . . . ?
C1 C6 C10 C12 -137.5(2) . . . . ?
Si3 N2 C16 C21 -94.53(19) . . . . ?
Si5 N2 C16 C21 85.45(19) . . . . ?
Si3 N2 C16 C17 87.90(19) . . . . ?
Si5 N2 C16 C17 -92.12(19) . . . . ?
C21 C16 C17 C18 -2.9(3) . . . . ?
N2 C16 C17 C18 174.71(18) . . . . ?
C21 C16 C17 C22 176.52(18) . . . . ?
N2 C16 C17 C22 -5.9(3) . . . . ?
C16 C17 C18 C19 1.7(3) . . . . ?
C22 C17 C18 C19 -177.7(2) . . . . ?
C17 C18 C19 C20 0.7(4) . . . . ?
C18 C19 C20 C21 -2.0(3) . . . . ?
C19 C20 C21 C16 0.8(3) . . . . ?
C19 C20 C21 C25 -179.4(2) . . . . ?
C17 C16 C21 C20 1.6(3) . . . . ?
N2 C16 C21 C20 -175.90(18) . . . . ?
C17 C16 C21 C25 -178.10(19) . . . . ?
N2 C16 C21 C25 4.4(3) . . . . ?
C18 C17 C22 C23 58.8(3) . . . . ?
C16 C17 C22 C23 -120.5(2) . . . . ?
C18 C17 C22 C24 -66.3(3) . . . . ?
C16 C17 C22 C24 114.3(2) . . . . ?
C20 C21 C25 C26 64.2(3) . . . . ?
C16 C21 C25 C26 -116.1(2) . . . . ?
C20 C21 C25 C27 -59.0(3) . . . . ?
C16 C21 C25 C27 120.7(2) . . . . ?
